data_7121668
loop_
_publ_author_name
'Tao, Yi-Chen'
'Li, Zhi-Zhou'
'Wang, Xue-Dong'
'Xiao, Lu'
'Fu, Hongbing'
'Liao, Liang-Sheng'

_publ_section_title
;
 Fluorescence/phosphorescence-conversion in self-assembled organic
 microcrystals.
;
_journal_issue 46
_journal_name_full 'Chemical communications (Cambridge, England)'
_journal_page_first 5895
_journal_page_last 5898
_journal_paper_doi 10.1039/c8cc01791c
_journal_volume 54
_journal_year 2018
_chemical_formula_moiety 'C16 H9 B F2 I N O2'
_chemical_formula_sum 'C16 H9 B F2 I N O2'
_chemical_formula_weight 422.95
_space_group_crystal_system triclinic
_space_group_IT_number 2
_space_group_name_Hall '-P 1'
_space_group_name_H-M_alt 'P -1'
_symmetry_space_group_name_Hall '-P 1'
_symmetry_space_group_name_H-M 'P -1'
_atom_sites_solution_hydrogens geom
_atom_sites_solution_primary dual
_audit_creation_date 2017-03-15
_audit_creation_method
;
Olex2 1.2
(compiled 2017.03.02 svn.r3394 for OlexSys, GUI svn.r5324)
;
_audit_update_record
;
2018-03-05 deposited with the CCDC.
2018-05-15 downloaded from the CCDC.
;
_cell_angle_alpha 85.33(3)
_cell_angle_beta 85.74(3)
_cell_angle_gamma 82.69(3)
_cell_formula_units_Z 4
_cell_length_a 8.1072(16)
_cell_length_b 10.316(2)
_cell_length_c 18.661(4)
_cell_measurement_reflns_used 4260
_cell_measurement_temperature 173(2)
_cell_measurement_theta_max 27.4750
_cell_measurement_theta_min 1.9957
_cell_volume 1539.6(6)
_computing_cell_refinement 'CrystalClear (Rigaku Inc., 2007)'
_computing_data_collection 'CrystalClear (Rigaku Inc., 2007)'
_computing_data_reduction 'CrystalClear (Rigaku Inc., 2007)'
_computing_molecular_graphics 'Olex2 (Dolomanov et al., 2009)'
_computing_publication_material 'CIFTAB (Sheldrick, 2013)'
_computing_structure_refinement 'ShelXL (Sheldrick, 2015)'
_computing_structure_solution 'ShelXT (Sheldrick, 2015)'
_diffrn_ambient_temperature 173(2)
_diffrn_measured_fraction_theta_full 0.997
_diffrn_measured_fraction_theta_max 0.995
_diffrn_measurement_device_type 'MM007-HF CCD(Saturn 724+)'
_diffrn_measurement_method '\w scans at fixed \c = 45\%'
_diffrn_radiation_monochromator Confocal
_diffrn_radiation_type MoK\a
_diffrn_radiation_wavelength 0.71073
_diffrn_reflns_av_R_equivalents 0.0547
_diffrn_reflns_av_unetI/netI 0.0505
_diffrn_reflns_Laue_measured_fraction_full 0.997
_diffrn_reflns_Laue_measured_fraction_max 0.995
_diffrn_reflns_limit_h_max 10
_diffrn_reflns_limit_h_min -10
_diffrn_reflns_limit_k_max 12
_diffrn_reflns_limit_k_min -13
_diffrn_reflns_limit_l_max 24
_diffrn_reflns_limit_l_min -24
_diffrn_reflns_number 22087
_diffrn_reflns_point_group_measured_fraction_full 0.997
_diffrn_reflns_point_group_measured_fraction_max 0.995
_diffrn_reflns_theta_full 25.242
_diffrn_reflns_theta_max 27.464
_diffrn_reflns_theta_min 1.097
_diffrn_source Confocal
_exptl_absorpt_coefficient_mu 2.108
_exptl_absorpt_correction_T_max 1.0000
_exptl_absorpt_correction_T_min 0.7997
_exptl_absorpt_correction_type multi-scan
_exptl_absorpt_process_details 'CrystalClear (Rigaku Inc., 2007)'
_exptl_crystal_colour yellow
_exptl_crystal_density_diffrn 1.825
_exptl_crystal_description plate
_exptl_crystal_F_000 816
_exptl_crystal_size_max 0.243
_exptl_crystal_size_mid 0.081
_exptl_crystal_size_min 0.057
_refine_diff_density_max 1.625
_refine_diff_density_min -0.860
_refine_diff_density_rms 0.112
_refine_ls_extinction_method none
_refine_ls_goodness_of_fit_ref 1.230
_refine_ls_hydrogen_treatment constr
_refine_ls_matrix_type full
_refine_ls_number_parameters 415
_refine_ls_number_reflns 7023
_refine_ls_number_restraints 36
_refine_ls_restrained_S_all 1.243
_refine_ls_R_factor_all 0.0801
_refine_ls_R_factor_gt 0.0720
_refine_ls_shift/su_max 0.000
_refine_ls_shift/su_mean 0.000
_refine_ls_structure_factor_coef Fsqd
_refine_ls_weighting_details 'w=1/[\s^2^(Fo^2^)+(0.0087P)^2^+7.8059P] where P=(Fo^2^+2Fc^2^)/3'
_refine_ls_weighting_scheme calc
_refine_ls_wR_factor_gt 0.1203
_refine_ls_wR_factor_ref 0.1247
_reflns_Friedel_coverage 0.000
_reflns_number_gt 6426
_reflns_number_total 7023
_reflns_threshold_expression 'I > 2\s(I)'
_cod_data_source_file c8cc01791c2.cif
_cod_data_source_block mx5705
_cod_depositor_comments 'Adding full bibliography for 7121668.cif.'
_cod_original_cell_volume 1539.6(5)
_cod_database_code 7121668
_shelx_shelxl_version_number 2016/6
_shelx_space_group_comment
;
The symmetry employed for this shelxl refinement is uniquely defined
by the following loop, which should always be used as a source of
symmetry information in preference to the above space-group names.
They are only intended as comments.
;
_olex2_refinement_description
;
1. Fixed Uiso
 At 1.2 times of:
  All C(H) groups
2. Uiso/Uaniso restraints and constraints
Uanis(F2) \\sim Ueq, Uanis(F1) \\sim Ueq: with sigma of 0.01 and sigma for
terminal atoms of 0.02
Uanis(C32) \\sim Ueq, Uanis(N2) \\sim Ueq, Uanis(N1) \\sim Ueq, Uanis(C16)
\\sim Ueq: with sigma of 0.01 and sigma for terminal atoms of 0.02
3.a Aromatic/amide H refined with riding coordinates:
 C2(H2), C3(H3), C5(H5), C6(H6), C8(H8), C11(H11), C12(H12), C14(H14),
 C15(H15), C18(H18), C19(H19), C21(H21), C22(H22), C24(H24), C27(H27), C28(H28),
  C30(H30), C31(H31)
;
_olex2_submission_special_instructions 'No special instructions were received'

loop_
_space_group_symop_operation_xyz
'x, y, z'
'-x, -y, -z'

loop_
_atom_site_label
_atom_site_type_symbol
_atom_site_fract_x
_atom_site_fract_y
_atom_site_fract_z
_atom_site_U_iso_or_equiv
_atom_site_adp_type
_atom_site_occupancy
_atom_site_site_symmetry_order
_atom_site_calc_flag
_atom_site_refinement_flags_posn
_atom_site_refinement_flags_adp
I1 I -0.18295(6) 1.02260(5) 0.13620(3) 0.04852(15) Uani 1 1 d . .
F1 F 0.2707(10) 0.1980(5) 0.1437(4) 0.128(3) Uani 1 1 d . U
F2 F 0.5160(9) 0.2557(7) 0.1680(3) 0.137(3) Uani 1 1 d . U
O1 O 0.3071(7) 0.4137(5) 0.1298(2) 0.0503(13) Uani 1 1 d . .
O2 O 0.4534(7) 0.2530(5) 0.0504(2) 0.0532(14) Uani 1 1 d . .
N1 N 0.6140(8) 0.0982(6) -0.3336(4) 0.0567(17) Uani 1 1 d . U
C1 C -0.0389(8) 0.8449(6) 0.1153(4) 0.0369(14) Uani 1 1 d . .
C2 C 0.0237(9) 0.7616(7) 0.1725(4) 0.0418(15) Uani 1 1 d . .
H2 H 0.002458 0.784725 0.219693 0.050 Uiso 1 1 calc R .
C3 C 0.1177(9) 0.6443(6) 0.1576(3) 0.0401(15) Uani 1 1 d . .
H3 H 0.158941 0.588172 0.195498 0.048 Uiso 1 1 calc R .
C4 C 0.1518(8) 0.6083(6) 0.0875(3) 0.0355(14) Uani 1 1 d . .
C5 C 0.0864(9) 0.6925(6) 0.0311(3) 0.0400(15) Uani 1 1 d . .
H5 H 0.107736 0.669316 -0.016099 0.048 Uiso 1 1 calc R .
C6 C -0.0100(9) 0.8103(7) 0.0446(3) 0.0413(15) Uani 1 1 d . .
H6 H -0.054596 0.865072 0.006955 0.050 Uiso 1 1 calc R .
C7 C 0.2508(8) 0.4834(6) 0.0735(3) 0.0359(14) Uani 1 1 d . .
C8 C 0.2881(8) 0.4380(6) 0.0055(3) 0.0386(15) Uani 1 1 d . .
H8 H 0.241657 0.485141 -0.034240 0.046 Uiso 1 1 calc R .
C9 C 0.3921(8) 0.3252(7) -0.0036(3) 0.0388(15) Uani 1 1 d . .
C10 C 0.4473(8) 0.2750(6) -0.0753(3) 0.0389(15) Uani 1 1 d . .
C11 C 0.5556(8) 0.1602(6) -0.0804(4) 0.0382(14) Uani 1 1 d . .
H11 H 0.595612 0.114592 -0.038937 0.046 Uiso 1 1 calc R .
C12 C 0.6039(8) 0.1135(6) -0.1468(4) 0.0391(15) Uani 1 1 d . .
H12 H 0.677932 0.037303 -0.150440 0.047 Uiso 1 1 calc R .
C13 C 0.5409(8) 0.1814(6) -0.2084(4) 0.0391(15) Uani 1 1 d . .
C14 C 0.4335(10) 0.2956(7) -0.2034(4) 0.0517(19) Uani 1 1 d . .
H14 H 0.392464 0.340771 -0.244864 0.062 Uiso 1 1 calc R .
C15 C 0.3874(9) 0.3426(7) -0.1373(4) 0.0475(18) Uani 1 1 d . .
H15 H 0.315692 0.420092 -0.134000 0.057 Uiso 1 1 calc R .
C16 C 0.5881(8) 0.1234(7) -0.2799(3) 0.0365(14) Uani 1 1 d . U
B1 B 0.3907(14) 0.2787(10) 0.1251(4) 0.061(3) Uani 1 1 d . .
I2 I 0.29780(6) 0.55138(4) 0.37356(3) 0.04567(14) Uani 1 1 d . .
F3 F 0.7841(6) -0.2919(4) 0.3652(3) 0.0635(13) Uani 1 1 d . .
F4 F 1.0134(6) -0.1861(5) 0.3432(2) 0.0641(13) Uani 1 1 d . .
O3 O 0.7640(6) -0.0712(4) 0.3818(2) 0.0437(11) Uani 1 1 d . .
O4 O 0.9203(6) -0.2371(5) 0.4612(2) 0.0481(12) Uani 1 1 d . .
N2 N 1.1269(10) -0.3899(6) 0.8441(4) 0.073(2) Uani 1 1 d . U
C17 C 0.4359(8) 0.3676(6) 0.3937(4) 0.0369(14) Uani 1 1 d . .
C18 C 0.4729(8) 0.3266(6) 0.4637(3) 0.0367(14) Uani 1 1 d . .
H18 H 0.434107 0.378981 0.501107 0.044 Uiso 1 1 calc R .
C19 C 0.5679(8) 0.2074(6) 0.4777(3) 0.0377(14) Uani 1 1 d . .
H19 H 0.593853 0.180209 0.524700 0.045 Uiso 1 1 calc R .
C20 C 0.6256(8) 0.1270(6) 0.4216(3) 0.0343(13) Uani 1 1 d . .
C21 C 0.5828(8) 0.1691(6) 0.3514(3) 0.0350(14) Uani 1 1 d . .
H21 H 0.617270 0.116359 0.313602 0.042 Uiso 1 1 calc R .
C22 C 0.4888(8) 0.2899(7) 0.3384(3) 0.0399(15) Uani 1 1 d . .
H22 H 0.461563 0.318286 0.291647 0.048 Uiso 1 1 calc R .
C23 C 0.7283(8) 0.0021(6) 0.4355(3) 0.0335(13) Uani 1 1 d . .
C24 C 0.7882(8) -0.0404(6) 0.5022(3) 0.0374(14) Uani 1 1 d . .
H24 H 0.763374 0.012605 0.540506 0.045 Uiso 1 1 calc R .
C25 C 0.8839(7) -0.1599(6) 0.5127(3) 0.0316(13) Uani 1 1 d . .
C26 C 0.9464(7) -0.2114(6) 0.5830(3) 0.0341(13) Uani 1 1 d . .
C27 C 0.9145(9) -0.1355(7) 0.6423(3) 0.0430(16) Uani 1 1 d . .
H27 H 0.859584 -0.050867 0.636541 0.052 Uiso 1 1 calc R .
C28 C 0.9636(9) -0.1847(7) 0.7091(4) 0.0431(16) Uani 1 1 d . .
H28 H 0.938081 -0.134481 0.748496 0.052 Uiso 1 1 calc R .
C29 C 1.0503(9) -0.3079(6) 0.7179(4) 0.0399(15) Uani 1 1 d . .
C30 C 1.0914(9) -0.3835(6) 0.6585(4) 0.0430(16) Uani 1 1 d . .
H30 H 1.153152 -0.465717 0.663823 0.052 Uiso 1 1 calc R .
C31 C 1.0385(8) -0.3339(6) 0.5916(4) 0.0395(15) Uani 1 1 d . .
H31 H 1.065036 -0.383488 0.551992 0.047 Uiso 1 1 calc R .
C32 C 1.1110(11) -0.3616(6) 0.7896(3) 0.0488(18) Uani 1 1 d . U
B2 B 0.8700(11) -0.1993(8) 0.3865(4) 0.0419(18) Uani 1 1 d . .

loop_
_atom_site_aniso_label
_atom_site_aniso_U_11
_atom_site_aniso_U_22
_atom_site_aniso_U_33
_atom_site_aniso_U_23
_atom_site_aniso_U_13
_atom_site_aniso_U_12
I1 0.0490(3) 0.0413(3) 0.0528(3) -0.0106(2) 0.0035(2) 0.0048(2)
F1 0.173(7) 0.043(3) 0.142(6) 0.009(3) 0.099(5) 0.013(4)
F2 0.153(6) 0.176(6) 0.056(3) -0.047(4) -0.043(4) 0.121(5)
O1 0.068(3) 0.048(3) 0.029(2) -0.002(2) -0.007(2) 0.016(3)
O2 0.072(4) 0.048(3) 0.033(3) -0.005(2) -0.008(2) 0.023(3)
N1 0.051(4) 0.038(3) 0.080(5) -0.015(3) -0.006(3) 0.006(3)
C1 0.038(3) 0.028(3) 0.044(4) -0.006(3) 0.001(3) 0.000(3)
C2 0.049(4) 0.041(4) 0.035(3) -0.007(3) 0.001(3) -0.001(3)
C3 0.048(4) 0.036(4) 0.034(3) -0.001(3) -0.001(3) 0.002(3)
C4 0.037(3) 0.031(3) 0.038(3) -0.006(3) -0.001(3) 0.000(3)
C5 0.051(4) 0.035(4) 0.034(3) -0.010(3) -0.004(3) 0.001(3)
C6 0.048(4) 0.038(4) 0.036(3) -0.002(3) -0.004(3) 0.004(3)
C7 0.039(3) 0.034(3) 0.034(3) -0.003(3) -0.005(3) 0.000(3)
C8 0.045(4) 0.038(4) 0.029(3) 0.000(3) -0.004(3) 0.007(3)
C9 0.040(4) 0.040(4) 0.036(3) -0.004(3) -0.001(3) 0.001(3)
C10 0.041(4) 0.036(4) 0.037(3) -0.004(3) -0.003(3) 0.005(3)
C11 0.041(4) 0.029(3) 0.043(4) -0.004(3) 0.002(3) 0.000(3)
C12 0.038(4) 0.027(3) 0.051(4) -0.006(3) -0.002(3) 0.001(3)
C13 0.039(4) 0.034(3) 0.042(4) -0.007(3) 0.005(3) 0.002(3)
C14 0.061(5) 0.054(5) 0.035(4) -0.008(3) -0.001(3) 0.017(4)
C15 0.051(4) 0.048(4) 0.036(4) -0.003(3) -0.003(3) 0.025(3)
C16 0.041(3) 0.050(4) 0.019(3) -0.002(3) 0.002(2) -0.009(3)
B1 0.093(8) 0.054(6) 0.025(4) 0.000(4) 0.000(4) 0.031(5)
I2 0.0510(3) 0.0350(2) 0.0493(3) -0.00212(19) -0.0099(2) 0.0042(2)
F3 0.077(3) 0.040(2) 0.076(3) -0.017(2) -0.031(3) 0.004(2)
F4 0.060(3) 0.077(3) 0.046(2) 0.001(2) 0.007(2) 0.018(2)
O3 0.056(3) 0.041(3) 0.031(2) -0.013(2) -0.004(2) 0.010(2)
O4 0.065(3) 0.040(3) 0.035(2) -0.012(2) -0.007(2) 0.017(2)
N2 0.092(6) 0.040(4) 0.085(5) -0.014(4) -0.038(4) 0.020(4)
C17 0.035(3) 0.030(3) 0.046(4) -0.007(3) -0.008(3) 0.001(3)
C18 0.039(3) 0.034(3) 0.036(3) -0.009(3) -0.003(3) 0.005(3)
C19 0.047(4) 0.035(3) 0.029(3) -0.004(3) -0.004(3) 0.004(3)
C20 0.036(3) 0.032(3) 0.035(3) -0.007(3) -0.001(3) 0.000(3)
C21 0.041(4) 0.031(3) 0.032(3) -0.007(2) -0.002(3) 0.002(3)
C22 0.044(4) 0.045(4) 0.032(3) -0.002(3) -0.008(3) -0.004(3)
C23 0.034(3) 0.033(3) 0.032(3) -0.007(2) 0.001(2) -0.001(3)
C24 0.046(4) 0.036(3) 0.030(3) -0.011(3) -0.002(3) 0.001(3)
C25 0.032(3) 0.031(3) 0.032(3) -0.008(2) 0.002(2) -0.002(2)
C26 0.028(3) 0.034(3) 0.039(3) -0.006(3) 0.000(2) 0.001(3)
C27 0.054(4) 0.037(4) 0.033(3) -0.004(3) 0.002(3) 0.013(3)
C28 0.051(4) 0.041(4) 0.034(3) -0.006(3) -0.003(3) 0.011(3)
C29 0.046(4) 0.031(3) 0.042(4) 0.001(3) -0.010(3) 0.000(3)
C30 0.055(4) 0.030(3) 0.043(4) -0.002(3) -0.009(3) 0.000(3)
C31 0.048(4) 0.029(3) 0.041(4) -0.006(3) -0.004(3) 0.000(3)
C32 0.100(6) 0.028(3) 0.020(3) 0.002(2) -0.003(3) -0.017(3)
B2 0.055(5) 0.038(4) 0.030(4) -0.013(3) 0.003(3) 0.009(4)

loop_
_atom_type_symbol
_atom_type_description
_atom_type_scat_dispersion_real
_atom_type_scat_dispersion_imag
_atom_type_scat_source
C C 0.0033 0.0016 'International Tables Vol C Tables 4.2.6.8 and 6.1.1.4'
H H 0.0000 0.0000 'International Tables Vol C Tables 4.2.6.8 and 6.1.1.4'
B B 0.0013 0.0007 'International Tables Vol C Tables 4.2.6.8 and 6.1.1.4'
F F 0.0171 0.0103 'International Tables Vol C Tables 4.2.6.8 and 6.1.1.4'
I I -0.4742 1.8119 'International Tables Vol C Tables 4.2.6.8 and 6.1.1.4'
N N 0.0061 0.0033 'International Tables Vol C Tables 4.2.6.8 and 6.1.1.4'
O O 0.0106 0.0060 'International Tables Vol C Tables 4.2.6.8 and 6.1.1.4'

loop_
_geom_angle_atom_site_label_1
_geom_angle_atom_site_label_2
_geom_angle_atom_site_label_3
_geom_angle
C7 O1 B1 121.7(5)
C9 O2 B1 120.4(6)
C2 C1 I1 119.7(5)
C6 C1 I1 119.3(5)
C6 C1 C2 121.0(6)
C1 C2 H2 120.5
C3 C2 C1 118.9(6)
C3 C2 H2 120.5
C2 C3 H3 119.3
C2 C3 C4 121.5(6)
C4 C3 H3 119.3
C3 C4 C5 118.6(6)
C3 C4 C7 120.2(6)
C5 C4 C7 121.1(6)
C4 C5 H5 119.5
C6 C5 C4 121.0(6)
C6 C5 H5 119.5
C1 C6 H6 120.5
C5 C6 C1 119.0(6)
C5 C6 H6 120.5
O1 C7 C4 115.9(6)
O1 C7 C8 119.9(6)
C8 C7 C4 124.3(6)
C7 C8 H8 119.6
C9 C8 C7 120.7(6)
C9 C8 H8 119.6
O2 C9 C8 121.9(6)
O2 C9 C10 114.3(6)
C8 C9 C10 123.8(6)
C11 C10 C9 120.6(6)
C11 C10 C15 119.7(6)
C15 C10 C9 119.7(6)
C10 C11 H11 119.9
C12 C11 C10 120.2(6)
C12 C11 H11 119.9
C11 C12 H12 120.3
C11 C12 C13 119.4(6)
C13 C12 H12 120.3
C12 C13 C16 118.1(6)
C14 C13 C12 120.6(6)
C14 C13 C16 121.3(6)
C13 C14 H14 120.1
C15 C14 C13 119.8(7)
C15 C14 H14 120.1
C10 C15 H15 119.9
C14 C15 C10 120.3(6)
C14 C15 H15 119.9
N1 C16 C13 170.7(8)
F1 B1 O1 106.2(8)
F1 B1 O2 106.6(8)
F2 B1 F1 112.1(8)
F2 B1 O1 110.7(8)
F2 B1 O2 109.4(8)
O1 B1 O2 111.8(6)
C23 O3 B2 123.7(5)
C25 O4 B2 122.2(5)
C18 C17 I2 118.9(5)
C22 C17 I2 120.5(5)
C22 C17 C18 120.7(6)
C17 C18 H18 120.2
C17 C18 C19 119.7(6)
C19 C18 H18 120.2
C18 C19 H19 119.7
C18 C19 C20 120.6(6)
C20 C19 H19 119.7
C19 C20 C23 121.2(6)
C21 C20 C19 118.7(6)
C21 C20 C23 120.1(5)
C20 C21 H21 120.2
C22 C21 C20 119.7(6)
C22 C21 H21 120.2
C17 C22 C21 120.6(6)
C17 C22 H22 119.7
C21 C22 H22 119.7
O3 C23 C20 117.0(5)
O3 C23 C24 119.6(6)
C24 C23 C20 123.4(5)
C23 C24 H24 119.4
C25 C24 C23 121.1(6)
C25 C24 H24 119.4
O4 C25 C24 121.5(6)
O4 C25 C26 115.2(5)
C24 C25 C26 123.3(5)
C27 C26 C25 119.8(6)
C31 C26 C25 121.4(6)
C31 C26 C27 118.8(6)
C26 C27 H27 119.7
C28 C27 C26 120.6(6)
C28 C27 H27 119.7
C27 C28 H28 119.8
C27 C28 C29 120.3(6)
C29 C28 H28 119.8
C28 C29 C30 120.1(6)
C28 C29 C32 121.3(6)
C30 C29 C32 118.5(6)
C29 C30 H30 120.5
C31 C30 C29 119.0(6)
C31 C30 H30 120.5
C26 C31 H31 119.5
C30 C31 C26 121.0(6)
C30 C31 H31 119.5
N2 C32 C29 167.1(10)
F3 B2 F4 112.2(6)
F3 B2 O3 108.8(6)
F3 B2 O4 109.2(6)
F4 B2 O3 107.4(6)
F4 B2 O4 107.6(6)
O3 B2 O4 111.8(5)

loop_
_geom_bond_atom_site_label_1
_geom_bond_atom_site_label_2
_geom_bond_distance
I1 C1 2.093(6)
F1 B1 1.368(13)
F2 B1 1.325(11)
O1 C7 1.302(7)
O1 B1 1.476(10)
O2 C9 1.295(8)
O2 B1 1.480(9)
N1 C16 1.055(8)
C1 C2 1.398(9)
C1 C6 1.390(9)
C2 H2 0.9300
C2 C3 1.382(9)
C3 H3 0.9300
C3 C4 1.389(8)
C4 C5 1.400(9)
C4 C7 1.460(8)
C5 H5 0.9300
C5 C6 1.389(9)
C6 H6 0.9300
C7 C8 1.387(8)
C8 H8 0.9300
C8 C9 1.363(9)
C9 C10 1.490(9)
C10 C11 1.387(8)
C10 C15 1.389(9)
C11 H11 0.9300
C11 C12 1.378(9)
C12 H12 0.9300
C12 C13 1.392(9)
C13 C14 1.379(9)
C13 C16 1.510(8)
C14 H14 0.9300
C14 C15 1.371(9)
C15 H15 0.9300
I2 C17 2.096(6)
F3 B2 1.353(9)
F4 B2 1.381(9)
O3 C23 1.299(7)
O3 B2 1.482(8)
O4 C25 1.292(7)
O4 B2 1.488(9)
N2 C32 1.048(9)
C17 C18 1.382(9)
C17 C22 1.369(9)
C18 H18 0.9300
C18 C19 1.382(8)
C19 H19 0.9300
C19 C20 1.404(8)
C20 C21 1.402(8)
C20 C23 1.458(8)
C21 H21 0.9300
C21 C22 1.389(9)
C22 H22 0.9300
C23 C24 1.387(8)
C24 H24 0.9300
C24 C25 1.378(8)
C25 C26 1.475(8)
C26 C27 1.398(8)
C26 C31 1.387(8)
C27 H27 0.9300
C27 C28 1.374(9)
C28 H28 0.9300
C28 C29 1.376(9)
C29 C30 1.404(9)
C29 C32 1.499(9)
C30 H30 0.9300
C30 C31 1.386(9)
C31 H31 0.9300
